data_7124815
loop_
_publ_author_name
'Stephens, David E.'
'Lakey-Beitia, Johant'
'Burch, Jessica E.'
'Arman, Hadi D.'
'Larionov, Oleg V.'

_publ_section_title
;
 Mechanistic insights into the potassium tert-butoxide-mediated synthesis
 of N-heterobiaryls.
;
_journal_issue 64
_journal_name_full 'Chemical communications (Cambridge, England)'
_journal_page_first 9945
_journal_page_last 9948
_journal_paper_doi 10.1039/c6cc04816a
_journal_volume 52
_journal_year 2016
_chemical_formula_moiety 'C24 H24 N2'
_chemical_formula_sum 'C24 H24 N2'
_chemical_formula_weight 340.45
_chemical_name_systematic 6,6'-Diisopropyl-2,2'-biquinoline
_space_group_crystal_system monoclinic
_space_group_IT_number 14
_space_group_name_Hall '-P 2ybc'
_space_group_name_H-M_alt 'P 1 21/c 1'
_atom_sites_solution_hydrogens geom
_atom_sites_solution_primary direct
_audit_creation_date 2015-07-10
_audit_creation_method
;
Olex2 1.2
(compiled 2015.01.26 svn.r3150 for OlexSys, GUI svn.r4998)
;
_audit_update_record
;
2016-04-14 deposited with the CCDC.
2016-07-15 downloaded from the CCDC.
;
_cell_angle_alpha 90
_cell_angle_beta 94.02(2)
_cell_angle_gamma 90
_cell_formula_units_Z 2
_cell_length_a 12.648(15)
_cell_length_b 5.914(7)
_cell_length_c 13.125(17)
_cell_measurement_reflns_used 1998
_cell_measurement_temperature 293
_cell_measurement_theta_max 39.7
_cell_measurement_theta_min 3.2
_cell_volume 979(2)
_computing_cell_refinement
;
CrystalClear-SM Expert 2.0 r15 (Rigaku, 2011)
;
_computing_data_collection
;
CrystalClear-SM Expert 2.0 r15 (Rigaku, 2011)
;
_computing_data_reduction
;
CrystalClear-SM Expert 2.0 r15 (Rigaku, 2011)
;
_computing_molecular_graphics 'Olex2 (Dolomanov et al., 2009)'
_computing_publication_material 'Olex2 (Dolomanov et al., 2009)'
_computing_structure_refinement 'ShelXL (Sheldrick, 2008)'
_computing_structure_solution 'ShelXT (Sheldrick, 2015)'
_diffrn_ambient_temperature 293
_diffrn_detector CCD
_diffrn_detector_area_resol_mean 28.5714
_diffrn_measured_fraction_theta_full 0.985
_diffrn_measured_fraction_theta_max 0.985
_diffrn_measurement_details
;
scan:
	Number of images: 182
	           Slice: -125.0000 - -34.0000
	     Image width: 0.5000
	        Exp time: 45.0000
	   Rotation axis: Omega
	           Omega: 0.0000
	           Kappa: 0.0000
	             Phi: 180.0000
	             XTD: 35.1329
	          2theta: -34.5652
scan:
	Number of images: 138
	           Slice: -51.0000 - 18.0000
	     Image width: 0.5000
	        Exp time: 45.0000
	   Rotation axis: Omega
	           Omega: 0.0000
	           Kappa: 70.0000
	             Phi: 0.0000
	             XTD: 35.1329
	          2theta: -34.5652
scan:
	Number of images: 72
	           Slice: -125.0000 - -89.0000
	     Image width: 0.5000
	        Exp time: 45.0000
	   Rotation axis: Omega
	           Omega: 0.0000
	           Kappa: 0.0000
	             Phi: 90.0000
	             XTD: 35.1329
	          2theta: -34.5652
;
_diffrn_measurement_device
;
AFC12 (Right): Kappa 3 circle
;
_diffrn_measurement_device_type
;
Rigaku Saturn724 (2x2 bin mode)
;
_diffrn_measurement_method 'profile data from \w-scans'
_diffrn_measurement_specimen_support Fiber
_diffrn_orient_matrix_type d*Trek
_diffrn_orient_matrix_UB_11 -0.012006
_diffrn_orient_matrix_UB_12 -0.000408
_diffrn_orient_matrix_UB_13 -0.078346
_diffrn_orient_matrix_UB_21 0.154929
_diffrn_orient_matrix_UB_22 -0.063556
_diffrn_orient_matrix_UB_23 -0.023410
_diffrn_orient_matrix_UB_31 -0.029067
_diffrn_orient_matrix_UB_32 -0.070633
_diffrn_orient_matrix_UB_33 -0.000602
_diffrn_radiation_monochromator 'Graphite Monochromator'
_diffrn_radiation_type MoK\a
_diffrn_radiation_wavelength 0.71075
_diffrn_reflns_av_R_equivalents 0.0561
_diffrn_reflns_av_unetI/netI 0.0475
_diffrn_reflns_Laue_measured_fraction_full 0.985
_diffrn_reflns_Laue_measured_fraction_max 0.985
_diffrn_reflns_limit_h_max 5
_diffrn_reflns_limit_h_min -15
_diffrn_reflns_limit_k_max 6
_diffrn_reflns_limit_k_min -7
_diffrn_reflns_limit_l_max 15
_diffrn_reflns_limit_l_min -15
_diffrn_reflns_number 3070
_diffrn_reflns_point_group_measured_fraction_full 0.985
_diffrn_reflns_point_group_measured_fraction_max 0.985
_diffrn_reflns_theta_full 25.045
_diffrn_reflns_theta_max 25.045
_diffrn_reflns_theta_min 3.112
_diffrn_source 'Sealed Tube'
_diffrn_source_current 40.0
_diffrn_source_power 2.0
_diffrn_source_voltage 50.0
_exptl_absorpt_coefficient_mu 0.067
_exptl_absorpt_correction_T_max 1.000
_exptl_absorpt_correction_T_min 0.383
_exptl_absorpt_correction_type multi-scan
_exptl_absorpt_process_details 'ABSCOR (Higashi, 1995)'
_exptl_crystal_colour 'clear colourless'
_exptl_crystal_colour_lustre clear
_exptl_crystal_colour_primary colourless
_exptl_crystal_density_diffrn 1.155
_exptl_crystal_description plate
_exptl_crystal_F_000 364
_exptl_crystal_recrystallization_method 'Vapor diffusion of pentane into ethylacetate/chloroform mixture'
_exptl_crystal_size_max 0.2
_exptl_crystal_size_mid 0.2
_exptl_crystal_size_min 0.2
_refine_diff_density_max 0.189
_refine_diff_density_min -0.162
_refine_diff_density_rms 0.040
_refine_ls_extinction_coef 0.067(7)
_refine_ls_extinction_expression Fc^*^=kFc[1+0.001xFc^2^\l^3^/sin(2\q)]^-1/4^
_refine_ls_extinction_method 'SHELXL-2014/7 (Sheldrick 2014'
_refine_ls_goodness_of_fit_ref 1.022
_refine_ls_hydrogen_treatment constr
_refine_ls_matrix_type full
_refine_ls_number_parameters 121
_refine_ls_number_reflns 1699
_refine_ls_number_restraints 0
_refine_ls_restrained_S_all 1.022
_refine_ls_R_factor_all 0.1243
_refine_ls_R_factor_gt 0.0710
_refine_ls_shift/su_max 0.000
_refine_ls_shift/su_mean 0.000
_refine_ls_structure_factor_coef Fsqd
_refine_ls_weighting_details 'w=1/[\s^2^(Fo^2^)+(0.0100P)^2^+0.8000P] where P=(Fo^2^+2Fc^2^)/3'
_refine_ls_weighting_scheme calc
_refine_ls_wR_factor_gt 0.1248
_refine_ls_wR_factor_ref 0.1519
_reflns_Friedel_coverage 0.000
_reflns_number_gt 859
_reflns_number_total 1699
_reflns_threshold_expression 'I > 2\s(I)'
_cod_data_source_file c6cc04816a2.cif
_cod_data_source_block cd1345a
_cod_database_code 7124815
_shelx_space_group_comment
;
The symmetry employed for this shelxl refinement is uniquely defined
by the following loop, which should always be used as a source of
symmetry information in preference to the above space-group names.
They are only intended as comments.
;
_shelx_estimated_absorpt_t_max 0.987
_shelx_estimated_absorpt_t_min 0.987
_olex2_refinement_description
;
1. Fixed Uiso
 At 1.2 times of:
  All C(H) groups
 At 1.5 times of:
  All C(H,H,H) groups
2.a Ternary CH refined with riding coordinates:
 C10(H10)
2.b Aromatic/amide H refined with riding coordinates:
 C2(H2), C3(H3), C5(H5), C8(H8), C7(H7)
2.c Idealised Me refined as rotating group:
 C11(H11A,H11B,H11C), C12(H12A,H12B,H12C)
;
_shelx_shelxl_version_number 2014/7
_olex2_exptl_crystal_mounting_method 'glass fiber'
_olex2_submission_special_instructions 'No special instructions were received'

loop_
_space_group_symop_operation_xyz
'x, y, z'
'-x, y+1/2, -z+1/2'
'-x, -y, -z'
'x, -y-1/2, z-1/2'

loop_
_atom_site_label
_atom_site_type_symbol
_atom_site_fract_x
_atom_site_fract_y
_atom_site_fract_z
_atom_site_U_iso_or_equiv
_atom_site_adp_type
_atom_site_occupancy
_atom_site_site_symmetry_order
_atom_site_calc_flag
_atom_site_refinement_flags_posn
N1 N 0.3928(2) 0.5684(4) 0.0753(2) 0.0732(8) Uani 1 1 d .
C1 C 0.4720(2) 0.4505(5) 0.0423(2) 0.0676(8) Uani 1 1 d .
C2 C 0.5022(2) 0.2365(5) 0.0834(2) 0.0734(9) Uani 1 1 d .
H2 H 0.5575 0.1568 0.0570 0.088 Uiso 1 1 calc R
C4 C 0.3664(2) 0.2701(5) 0.2013(2) 0.0677(8) Uani 1 1 d .
C3 C 0.4504(2) 0.1482(5) 0.1613(2) 0.0764(9) Uani 1 1 d .
H3 H 0.4700 0.0077 0.1883 0.092 Uiso 1 1 calc R
C5 C 0.3106(2) 0.1939(5) 0.2838(2) 0.0768(9) Uani 1 1 d .
H5 H 0.3292 0.0563 0.3143 0.092 Uiso 1 1 calc R
C9 C 0.3404(2) 0.4812(5) 0.1552(2) 0.0701(9) Uani 1 1 d .
C8 C 0.2559(3) 0.6068(6) 0.1932(3) 0.0822(10) Uani 1 1 d .
H8 H 0.2360 0.7442 0.1632 0.099 Uiso 1 1 calc R
C7 C 0.2041(3) 0.5275(6) 0.2728(3) 0.0830(10) Uani 1 1 d .
H7 H 0.1500 0.6143 0.2971 0.100 Uiso 1 1 calc R
C6 C 0.2294(3) 0.3174(6) 0.3205(3) 0.0777(9) Uani 1 1 d .
C10 C 0.1689(3) 0.2324(7) 0.4079(3) 0.0904(11) Uani 1 1 d .
H10 H 0.2046 0.0954 0.4345 0.108 Uiso 1 1 calc R
C11 C 0.0561(3) 0.1665(9) 0.3703(3) 0.1359(18) Uani 1 1 d .
H11A H 0.0176 0.2993 0.3476 0.204 Uiso 1 1 calc GR
H11B H 0.0213 0.0973 0.4251 0.204 Uiso 1 1 calc GR
H11C H 0.0583 0.0616 0.3147 0.204 Uiso 1 1 calc GR
C12 C 0.1690(3) 0.4023(8) 0.4953(3) 0.1215(16) Uani 1 1 d .
H12A H 0.2407 0.4420 0.5168 0.182 Uiso 1 1 calc GR
H12B H 0.1354 0.3363 0.5515 0.182 Uiso 1 1 calc GR
H12C H 0.1310 0.5355 0.4725 0.182 Uiso 1 1 calc GR

loop_
_atom_site_aniso_label
_atom_site_aniso_U_11
_atom_site_aniso_U_22
_atom_site_aniso_U_33
_atom_site_aniso_U_23
_atom_site_aniso_U_13
_atom_site_aniso_U_12
N1 0.0668(15) 0.0602(15) 0.0904(19) -0.0043(14) -0.0113(13) 0.0080(13)
C1 0.0598(18) 0.0586(18) 0.081(2) -0.0089(15) -0.0164(14) 0.0039(14)
C2 0.0678(19) 0.0578(18) 0.093(2) -0.0059(17) -0.0087(17) 0.0098(15)
C4 0.0634(17) 0.0563(17) 0.080(2) -0.0073(16) -0.0178(15) 0.0009(15)
C3 0.078(2) 0.0512(17) 0.096(2) -0.0022(17) -0.0186(18) 0.0092(16)
C5 0.076(2) 0.0628(19) 0.087(2) -0.0027(17) -0.0233(18) 0.0066(17)
C9 0.0644(19) 0.0587(18) 0.084(2) -0.0031(17) -0.0167(16) 0.0056(15)
C8 0.078(2) 0.065(2) 0.102(3) -0.0015(19) -0.0035(18) 0.0198(17)
C7 0.077(2) 0.076(2) 0.095(3) 0.0000(19) 0.0000(18) 0.0170(18)
C6 0.075(2) 0.071(2) 0.083(2) -0.0036(18) -0.0176(17) -0.0008(17)
C10 0.091(2) 0.095(3) 0.083(2) 0.006(2) -0.0087(19) 0.007(2)
C11 0.109(3) 0.159(5) 0.138(4) 0.008(4) 0.000(3) -0.039(3)
C12 0.121(3) 0.142(4) 0.100(3) -0.010(3) -0.008(2) 0.013(3)

loop_
_atom_type_symbol
_atom_type_description
_atom_type_scat_dispersion_real
_atom_type_scat_dispersion_imag
_atom_type_scat_source
N N 0.0061 0.0033 'International Tables Vol C Tables 4.2.6.8 and 6.1.1.4'
C C 0.0033 0.0016 'International Tables Vol C Tables 4.2.6.8 and 6.1.1.4'
H H 0.0000 0.0000 'International Tables Vol C Tables 4.2.6.8 and 6.1.1.4'

loop_
_geom_angle_atom_site_label_1
_geom_angle_atom_site_label_2
_geom_angle_atom_site_label_3
_geom_angle
_geom_angle_site_symmetry_3
C1 N1 C9 117.9(3) .
N1 C1 C1 116.8(3) 3_665
N1 C1 C2 122.6(3) .
C2 C1 C1 120.6(4) 3_665
C1 C2 H2 120.1 .
C3 C2 C1 119.9(3) .
C3 C2 H2 120.1 .
C3 C4 C9 116.7(3) .
C5 C4 C3 123.5(3) .
C5 C4 C9 119.8(3) .
C2 C3 C4 119.9(3) .
C2 C3 H3 120.1 .
C4 C3 H3 120.1 .
C4 C5 H5 119.1 .
C6 C5 C4 121.8(3) .
C6 C5 H5 119.1 .
N1 C9 C4 123.0(3) .
N1 C9 C8 119.0(3) .
C4 C9 C8 118.0(3) .
C9 C8 H8 119.8 .
C7 C8 C9 120.4(3) .
C7 C8 H8 119.8 .
C8 C7 H7 118.8 .
C8 C7 C6 122.5(3) .
C6 C7 H7 118.8 .
C5 C6 C7 117.5(3) .
C5 C6 C10 121.4(3) .
C7 C6 C10 121.1(3) .
C6 C10 H10 107.5 .
C6 C10 C11 110.6(3) .
C6 C10 C12 112.2(3) .
C11 C10 H10 107.5 .
C12 C10 H10 107.5 .
C12 C10 C11 111.2(3) .
C10 C11 H11A 109.5 .
C10 C11 H11B 109.5 .
C10 C11 H11C 109.5 .
H11A C11 H11B 109.5 .
H11A C11 H11C 109.5 .
H11B C11 H11C 109.5 .
C10 C12 H12A 109.5 .
C10 C12 H12B 109.5 .
C10 C12 H12C 109.5 .
H12A C12 H12B 109.5 .
H12A C12 H12C 109.5 .
H12B C12 H12C 109.5 .

loop_
_geom_bond_atom_site_label_1
_geom_bond_atom_site_label_2
_geom_bond_distance
_geom_bond_site_symmetry_2
N1 C1 1.319(4) .
N1 C9 1.379(4) .
C1 C1 1.479(6) 3_665
C1 C2 1.417(4) .
C2 H2 0.9300 .
C2 C3 1.358(4) .
C4 C3 1.414(4) .
C4 C5 1.408(4) .
C4 C9 1.416(4) .
C3 H3 0.9300 .
C5 H5 0.9300 .
C5 C6 1.375(4) .
C9 C8 1.420(4) .
C8 H8 0.9300 .
C8 C7 1.356(4) .
C7 H7 0.9300 .
C7 C6 1.418(5) .
C6 C10 1.509(5) .
C10 H10 0.9800 .
C10 C11 1.528(5) .
C10 C12 1.525(5) .
C11 H11A 0.9600 .
C11 H11B 0.9600 .
C11 H11C 0.9600 .
C12 H12A 0.9600 .
C12 H12B 0.9600 .
C12 H12C 0.9600 .

loop_
_geom_torsion_atom_site_label_1
_geom_torsion_atom_site_label_2
_geom_torsion_atom_site_label_3
_geom_torsion_atom_site_label_4
_geom_torsion
_geom_torsion_site_symmetry_1
_geom_torsion_site_symmetry_4
N1 C1 C2 C3 -1.5(4) . .
N1 C9 C8 C7 -178.9(3) . .
C1 N1 C9 C4 -1.5(4) . .
C1 N1 C9 C8 179.0(3) . .
C1 C1 C2 C3 179.8(3) 3_665 .
C1 C2 C3 C4 -0.1(4) . .
C4 C5 C6 C7 -0.7(4) . .
C4 C5 C6 C10 179.0(3) . .
C4 C9 C8 C7 1.6(4) . .
C3 C4 C5 C6 -180.0(3) . .
C3 C4 C9 N1 0.0(4) . .
C3 C4 C9 C8 179.5(3) . .
C5 C4 C3 C2 -178.1(3) . .
C5 C4 C9 N1 178.9(3) . .
C5 C4 C9 C8 -1.6(4) . .
C5 C6 C10 C11 -110.0(4) . .
C5 C6 C10 C12 125.2(3) . .
C9 N1 C1 C1 -179.0(3) . 3_665
C9 N1 C1 C2 2.2(4) . .
C9 C4 C3 C2 0.8(4) . .
C9 C4 C5 C6 1.2(4) . .
C9 C8 C7 C6 -1.2(5) . .
C8 C7 C6 C5 0.7(5) . .
C8 C7 C6 C10 -179.0(3) . .
C7 C6 C10 C11 69.8(4) . .
C7 C6 C10 C12 -55.1(4) . .
